data_7106693
loop_
_publ_author_name
'Shuting Cai'
'Shaohua Xiang'
'Jing Zeng'
Bala
Kishan
Gorityala
'Xuewei Liu'

_publ_section_title
;
 Facile synthesis of carbohydrate-integrated isoxazolines through tandem
 [4 + 1] cycloaddition and rearrangement of 2-nitroglycals
;
_journal_name_full Chem.Commun.
_journal_page_first 8676
_journal_paper_doi 10.1039/c1cc12327k
_journal_volume 47
_journal_year 2011
_chemical_absolute_configuration unk
_chemical_formula_moiety 'C36 H35 N O7'
_chemical_formula_sum 'C36 H35 N O7'
_chemical_formula_weight 593.65
_chemical_name_systematic
;
?
;
_space_group_IT_number 4
_symmetry_cell_setting monoclinic
_symmetry_space_group_name_Hall 'P 2yb'
_symmetry_space_group_name_H-M 'P 1 21 1'
_atom_sites_solution_hydrogens geom
_atom_sites_solution_primary direct
_atom_sites_solution_secondary difmap
_audit_creation_method SHELXL-97
_cell_angle_alpha 90.00
_cell_angle_beta 91.861(2)
_cell_angle_gamma 90.00
_cell_formula_units_Z 2
_cell_length_a 10.4039(4)
_cell_length_b 11.4624(4)
_cell_length_c 12.6741(4)
_cell_measurement_reflns_used 9991
_cell_measurement_temperature 103(2)
_cell_measurement_theta_max 32.66
_cell_measurement_theta_min 2.40
_cell_volume 1510.64(9)
_computing_cell_refinement 'Bruker SAINT'
_computing_data_collection 'Bruker APEX2'
_computing_data_reduction 'Bruker SAINT'
_computing_molecular_graphics 'Bruker SHELXTL'
_computing_publication_material 'Bruker SHELXTL'
_computing_structure_refinement 'SHELXL-97 (Sheldrick, 2008)'
_computing_structure_solution 'SHELXS-97 (Sheldrick, 2008)'
_diffrn_ambient_temperature 103(2)
_diffrn_measured_fraction_theta_full 0.986
_diffrn_measured_fraction_theta_max 0.986
_diffrn_measurement_device_type 'Bruker APEX-II CCD'
_diffrn_measurement_method '\f and \w scans'
_diffrn_radiation_monochromator graphite
_diffrn_radiation_source 'fine-focus sealed tube'
_diffrn_radiation_type MoK\a
_diffrn_radiation_wavelength 0.71073
_diffrn_reflns_av_R_equivalents 0.0371
_diffrn_reflns_av_sigmaI/netI 0.0329
_diffrn_reflns_limit_h_max 15
_diffrn_reflns_limit_h_min -15
_diffrn_reflns_limit_k_max 17
_diffrn_reflns_limit_k_min -16
_diffrn_reflns_limit_l_max 19
_diffrn_reflns_limit_l_min -19
_diffrn_reflns_number 37285
_diffrn_reflns_theta_full 33.16
_diffrn_reflns_theta_max 33.16
_diffrn_reflns_theta_min 1.61
_exptl_absorpt_coefficient_mu 0.090
_exptl_absorpt_correction_T_max 0.9769
_exptl_absorpt_correction_T_min 0.9647
_exptl_absorpt_correction_type multi-scan
_exptl_absorpt_process_details sadabs
_exptl_crystal_colour colourless
_exptl_crystal_density_diffrn 1.305
_exptl_crystal_density_method 'not measured'
_exptl_crystal_description block
_exptl_crystal_F_000 628
_exptl_crystal_size_max 0.40
_exptl_crystal_size_mid 0.38
_exptl_crystal_size_min 0.26
_refine_diff_density_max 0.535
_refine_diff_density_min -0.412
_refine_diff_density_rms 0.147
_refine_ls_extinction_method none
_refine_ls_goodness_of_fit_ref 1.080
_refine_ls_hydrogen_treatment constr
_refine_ls_matrix_type full
_refine_ls_number_parameters 472
_refine_ls_number_reflns 5923
_refine_ls_number_restraints 264
_refine_ls_restrained_S_all 1.062
_refine_ls_R_factor_all 0.0507
_refine_ls_R_factor_gt 0.0405
_refine_ls_shift/su_max 0.001
_refine_ls_shift/su_mean 0.000
_refine_ls_structure_factor_coef Fsqd
_refine_ls_weighting_details 'calc w=1/[\s^2^(Fo^2^)+(0.0759P)^2^+0.0000P] where P=(Fo^2^+2Fc^2^)/3'
_refine_ls_weighting_scheme calc
_refine_ls_wR_factor_gt 0.1015
_refine_ls_wR_factor_ref 0.1139
_reflns_number_gt 5241
_reflns_number_total 5923
_reflns_threshold_expression >2sigma(I)
_cod_data_source_file c1cc12327k.txt
_cod_data_source_block liu50
_cod_original_sg_symbol_H-M P2(1)
_cod_database_code 7106693

loop_
_symmetry_equiv_pos_as_xyz
'x, y, z'
'-x, y+1/2, -z'

loop_
_atom_site_label
_atom_site_type_symbol
_atom_site_fract_x
_atom_site_fract_y
_atom_site_fract_z
_atom_site_U_iso_or_equiv
_atom_site_adp_type
_atom_site_occupancy
_atom_site_symmetry_multiplicity
_atom_site_calc_flag
_atom_site_refinement_flags
_atom_site_disorder_assembly
_atom_site_disorder_group
C1 C 0.57996(13) 1.02765(14) 1.02377(11) 0.0137(3) Uani 1 1 d . . .
C2 C 0.51187(13) 0.94566(14) 0.94796(11) 0.0146(3) Uani 1 1 d . . .
H2 H 0.4749 0.8802 0.9893 0.017 Uiso 1 1 calc R . .
C3 C 0.61399(13) 0.89528(14) 0.87587(10) 0.0135(2) Uani 1 1 d . . .
H3 H 0.5752 0.8316 0.8312 0.016 Uiso 1 1 calc R . .
C4 C 0.72435(14) 0.84564(14) 0.94603(11) 0.0146(3) Uani 1 1 d . B .
H4 H 0.6865 0.7890 0.9964 0.018 Uiso 1 1 calc R . .
C5 C 0.69952(14) 0.98308(14) 1.08046(11) 0.0140(2) Uani 1 1 d . B .
H5 H 0.6781 0.9240 1.1353 0.017 Uiso 1 1 calc R . .
C6 C 0.75121(13) 1.09586(14) 1.13125(11) 0.0142(3) Uani 1 1 d . . .
C7 C 0.77718(14) 1.08408(15) 1.25208(11) 0.0165(3) Uani 1 1 d . . .
C8 C 0.80706(14) 1.18879(14) 1.31722(11) 0.0149(3) Uani 1 1 d . . .
C9 C 0.80453(16) 1.17543(16) 1.42732(12) 0.0206(3) Uani 1 1 d . . .
H9 H 0.7819 1.1024 1.4569 0.025 Uiso 1 1 calc R . .
C10 C 0.83496(18) 1.26875(17) 1.49269(12) 0.0231(3) Uani 1 1 d . . .
H10 H 0.8309 1.2594 1.5670 0.028 Uiso 1 1 calc R . .
C11 C 0.87162(15) 1.37659(16) 1.45155(11) 0.0187(3) Uani 1 1 d . . .
C12 C 0.91075(19) 1.47611(18) 1.52289(14) 0.0271(4) Uani 1 1 d . . .
H12A H 0.8380 1.4986 1.5657 0.041 Uiso 1 1 calc R . .
H12B H 0.9368 1.5428 1.4801 0.041 Uiso 1 1 calc R . .
H12C H 0.9830 1.4518 1.5693 0.041 Uiso 1 1 calc R . .
C13 C 0.87114(17) 1.38922(16) 1.34188(12) 0.0216(3) Uani 1 1 d . . .
H13 H 0.8939 1.4622 1.3123 0.026 Uiso 1 1 calc R . .
C14 C 0.83801(16) 1.29685(15) 1.27512(11) 0.0196(3) Uani 1 1 d . . .
H14 H 0.8365 1.3076 1.2008 0.024 Uiso 1 1 calc R . .
C15 C 0.29596(13) 1.00198(16) 0.94601(11) 0.0181(3) Uani 1 1 d . . .
H15A H 0.3128 1.0421 1.0142 0.022 Uiso 1 1 calc R . .
H15B H 0.2666 0.9217 0.9608 0.022 Uiso 1 1 calc R . .
C16 C 0.19377(14) 1.06622(14) 0.88285(11) 0.0155(3) Uani 1 1 d . . .
C17 C 0.06541(14) 1.03400(16) 0.89199(12) 0.0175(3) Uani 1 1 d . . .
H17 H 0.0437 0.9721 0.9379 0.021 Uiso 1 1 calc R . .
C18 C -0.03125(14) 1.09199(16) 0.83423(12) 0.0201(3) Uani 1 1 d . . .
H18 H -0.1186 1.0696 0.8407 0.024 Uiso 1 1 calc R . .
C19 C 0.00047(16) 1.18262(17) 0.76710(12) 0.0226(3) Uani 1 1 d . . .
H19 H -0.0652 1.2217 0.7271 0.027 Uiso 1 1 calc R . .
C20 C 0.12822(17) 1.21634(17) 0.75821(13) 0.0226(3) Uani 1 1 d . . .
H20 H 0.1496 1.2791 0.7130 0.027 Uiso 1 1 calc R . .
C21 C 0.22490(15) 1.15768(16) 0.81591(12) 0.0200(3) Uani 1 1 d . . .
H21 H 0.3122 1.1802 0.8095 0.024 Uiso 1 1 calc R . .
C22 C 0.59971(16) 0.99678(16) 0.70876(12) 0.0199(3) Uani 1 1 d . . .
H22A H 0.6271 1.0711 0.6766 0.024 Uiso 1 1 calc R . .
H22B H 0.5062 1.0020 0.7200 0.024 Uiso 1 1 calc R . .
C23 C 0.62430(15) 0.89831(15) 0.63294(11) 0.0179(3) Uani 1 1 d . . .
C24 C 0.74838(16) 0.87609(17) 0.59944(13) 0.0229(3) Uani 1 1 d . . .
H24 H 0.8183 0.9215 0.6265 0.027 Uiso 1 1 calc R . .
C25 C 0.77042(17) 0.78816(19) 0.52701(13) 0.0267(4) Uani 1 1 d . . .
H25 H 0.8554 0.7733 0.5052 0.032 Uiso 1 1 calc R . .
C26 C 0.66858(19) 0.72181(18) 0.48630(14) 0.0276(4) Uani 1 1 d . . .
H26 H 0.6836 0.6623 0.4360 0.033 Uiso 1 1 calc R . .
C27 C 0.54510(19) 0.7428(2) 0.51950(15) 0.0291(4) Uani 1 1 d . . .
H27 H 0.4754 0.6971 0.4923 0.035 Uiso 1 1 calc R . .
C28 C 0.52276(16) 0.83077(17) 0.59281(13) 0.0236(3) Uani 1 1 d . . .
H28 H 0.4379 0.8446 0.6154 0.028 Uiso 1 1 calc R . .
C29 C 0.82460(14) 0.78140(14) 0.88415(12) 0.0170(3) Uani 1 1 d D . .
H29A H 0.8495 0.8260 0.8212 0.020 Uiso 1 1 calc R A 1
H29B H 0.9023 0.7637 0.9284 0.020 Uiso 1 1 calc R A 1
O7 O 0.7558(18) 0.6788(11) 0.8559(10) 0.0209(19) Uani 0.38(2) 1 d PDU B 1
C30 C 0.8200(15) 0.6104(11) 0.7793(13) 0.018(2) Uani 0.38(2) 1 d PDU B 1
H30A H 0.9092 0.5919 0.8035 0.022 Uiso 0.38(2) 1 calc PR B 1
H30B H 0.8221 0.6514 0.7107 0.022 Uiso 0.38(2) 1 calc PR B 1
C31 C 0.7394(14) 0.5020(10) 0.7712(14) 0.016(2) Uani 0.38(2) 1 d PDU B 1
C32 C 0.7850(16) 0.3976(13) 0.8141(17) 0.025(2) Uani 0.38(2) 1 d PDU B 1
H32 H 0.8704 0.3938 0.8427 0.030 Uiso 0.38(2) 1 calc PR B 1
C33 C 0.7088(14) 0.2999(11) 0.8157(14) 0.037(3) Uani 0.38(2) 1 d PDU B 1
H33 H 0.7403 0.2300 0.8474 0.044 Uiso 0.38(2) 1 calc PR B 1
C34 C 0.5853(14) 0.3038(11) 0.7710(15) 0.038(3) Uani 0.38(2) 1 d PDU B 1
H34 H 0.5310 0.2374 0.7746 0.045 Uiso 0.38(2) 1 calc PR B 1
C35 C 0.5411(11) 0.4033(14) 0.7214(12) 0.032(2) Uani 0.38(2) 1 d PDU B 1
H35 H 0.4572 0.4048 0.6895 0.038 Uiso 0.38(2) 1 calc PR B 1
C36 C 0.6193(14) 0.5023(13) 0.7177(19) 0.028(3) Uani 0.38(2) 1 d PDU B 1
H36 H 0.5912 0.5693 0.6793 0.034 Uiso 0.38(2) 1 calc PR B 1
O7A O 0.7589(10) 0.6826(7) 0.8415(7) 0.0200(11) Uani 0.62(2) 1 d PDU B 2
C30A C 0.8338(8) 0.5967(7) 0.7905(8) 0.0168(13) Uani 0.62(2) 1 d PDU B 2
H30C H 0.9081 0.5731 0.8365 0.020 Uiso 0.62(2) 1 calc PR B 2
H30D H 0.8665 0.6277 0.7235 0.020 Uiso 0.62(2) 1 calc PR B 2
C31A C 0.7456(8) 0.4938(7) 0.7692(9) 0.0188(17) Uani 0.62(2) 1 d PDU B 2
C32A C 0.6296(10) 0.5147(8) 0.7110(12) 0.0243(16) Uani 0.62(2) 1 d PDU B 2
H32A H 0.6122 0.5903 0.6832 0.029 Uiso 0.62(2) 1 calc PR B 2
C33A C 0.5407(7) 0.4252(7) 0.6942(6) 0.0245(11) Uani 0.62(2) 1 d PDU B 2
H33A H 0.4646 0.4380 0.6523 0.029 Uiso 0.62(2) 1 calc PR B 2
C34A C 0.5652(7) 0.3162(7) 0.7398(6) 0.0274(12) Uani 0.62(2) 1 d PDU B 2
H34A H 0.5051 0.2546 0.7288 0.033 Uiso 0.62(2) 1 calc PR B 2
C35A C 0.6762(8) 0.2969(5) 0.8009(5) 0.0222(12) Uani 0.62(2) 1 d PDU B 2
H35A H 0.6915 0.2228 0.8327 0.027 Uiso 0.62(2) 1 calc PR B 2
C36A C 0.7657(9) 0.3872(7) 0.8156(9) 0.0193(12) Uani 0.62(2) 1 d PDU B 2
H36A H 0.8412 0.3744 0.8582 0.023 Uiso 0.62(2) 1 calc PR B 2
N1 N 0.55303(12) 1.13370(13) 1.04156(10) 0.0173(2) Uani 1 1 d . . .
O1 O 0.78712(10) 0.93664(10) 1.00711(8) 0.0158(2) Uani 1 1 d . . .
O2 O 0.86315(11) 1.13706(12) 1.08610(9) 0.0201(2) Uani 1 1 d . . .
H2A H 0.8714 1.1058 1.0268 0.030 Uiso 1 1 calc R . .
O3 O 0.77219(15) 0.98731(12) 1.29154(9) 0.0276(3) Uani 1 1 d . . .
O4 O 0.64787(11) 1.17908(11) 1.11669(9) 0.0187(2) Uani 1 1 d . . .
O5 O 0.41151(10) 0.99818(11) 0.88733(8) 0.0165(2) Uani 1 1 d . . .
O6 O 0.66624(10) 0.98287(11) 0.80990(8) 0.0163(2) Uani 1 1 d . . .

loop_
_atom_site_aniso_label
_atom_site_aniso_U_11
_atom_site_aniso_U_22
_atom_site_aniso_U_33
_atom_site_aniso_U_23
_atom_site_aniso_U_13
_atom_site_aniso_U_12
C1 0.0132(6) 0.0147(7) 0.0131(5) -0.0010(5) 0.0008(4) -0.0007(5)
C2 0.0126(6) 0.0154(7) 0.0156(6) -0.0019(5) -0.0007(4) -0.0002(5)
C3 0.0147(6) 0.0119(7) 0.0138(5) -0.0020(5) -0.0002(4) -0.0011(5)
C4 0.0155(6) 0.0121(7) 0.0162(6) -0.0037(5) -0.0012(5) -0.0008(5)
C5 0.0149(6) 0.0135(7) 0.0137(5) -0.0028(5) -0.0002(4) 0.0008(5)
C6 0.0143(6) 0.0128(7) 0.0153(6) -0.0022(5) -0.0007(4) 0.0008(5)
C7 0.0178(6) 0.0157(8) 0.0160(6) -0.0019(5) -0.0013(5) 0.0005(5)
C8 0.0173(6) 0.0145(7) 0.0129(5) -0.0009(5) -0.0018(4) 0.0012(5)
C9 0.0283(7) 0.0185(8) 0.0149(6) 0.0006(5) -0.0031(5) 0.0009(6)
C10 0.0328(8) 0.0238(9) 0.0122(6) -0.0011(6) -0.0042(5) 0.0010(7)
C11 0.0190(6) 0.0206(8) 0.0163(6) -0.0053(5) -0.0005(5) 0.0016(6)
C12 0.0357(9) 0.0239(10) 0.0215(7) -0.0104(6) -0.0010(6) -0.0025(7)
C13 0.0304(8) 0.0177(8) 0.0167(6) -0.0027(5) 0.0013(5) -0.0047(6)
C14 0.0277(8) 0.0171(8) 0.0141(6) -0.0017(5) 0.0019(5) -0.0040(6)
C15 0.0118(6) 0.0257(9) 0.0169(6) 0.0026(5) 0.0022(4) 0.0003(5)
C16 0.0133(6) 0.0188(8) 0.0146(6) -0.0023(5) 0.0008(4) -0.0007(5)
C17 0.0139(6) 0.0215(8) 0.0172(6) -0.0022(5) 0.0018(5) -0.0018(5)
C18 0.0151(6) 0.0251(9) 0.0201(6) -0.0015(6) 0.0006(5) 0.0009(6)
C19 0.0227(7) 0.0251(9) 0.0200(6) -0.0004(6) -0.0004(5) 0.0070(6)
C20 0.0277(8) 0.0180(8) 0.0222(7) 0.0023(6) 0.0030(6) 0.0011(6)
C21 0.0181(6) 0.0200(9) 0.0222(7) -0.0007(6) 0.0022(5) -0.0035(6)
C22 0.0245(7) 0.0196(8) 0.0155(6) -0.0001(5) -0.0004(5) 0.0055(6)
C23 0.0204(6) 0.0196(8) 0.0138(5) 0.0014(5) 0.0015(5) 0.0017(6)
C24 0.0204(7) 0.0264(9) 0.0220(7) -0.0029(6) 0.0044(5) -0.0004(6)
C25 0.0267(8) 0.0314(10) 0.0223(7) -0.0014(7) 0.0065(6) 0.0065(7)
C26 0.0375(9) 0.0245(10) 0.0207(7) -0.0065(6) 0.0020(6) 0.0047(7)
C27 0.0307(9) 0.0321(11) 0.0242(8) -0.0059(7) -0.0033(6) -0.0038(8)
C28 0.0202(7) 0.0297(10) 0.0209(7) -0.0022(6) -0.0009(5) 0.0006(6)
C29 0.0167(6) 0.0133(7) 0.0210(6) -0.0050(5) 0.0015(5) -0.0001(5)
O7 0.028(3) 0.013(3) 0.022(3) -0.010(2) 0.014(2) -0.003(2)
C30 0.017(3) 0.011(3) 0.028(4) 0.002(2) 0.002(2) 0.005(3)
C31 0.027(4) 0.009(4) 0.013(4) 0.000(3) 0.007(3) 0.011(3)
C32 0.026(4) 0.017(4) 0.034(4) -0.007(3) 0.014(3) -0.004(3)
C33 0.018(4) 0.027(4) 0.065(6) -0.010(4) 0.008(4) 0.001(3)
C34 0.034(5) 0.019(4) 0.061(7) -0.021(4) 0.018(4) -0.010(3)
C35 0.021(3) 0.034(6) 0.040(5) -0.011(4) 0.001(3) -0.005(3)
C36 0.023(4) 0.030(6) 0.032(4) -0.007(4) -0.001(4) 0.013(4)
O7A 0.0181(18) 0.018(2) 0.024(2) -0.0093(14) 0.0066(16) -0.0041(13)
C30A 0.017(2) 0.010(2) 0.024(2) -0.0075(19) 0.0029(15) 0.0038(17)
C31A 0.018(2) 0.017(3) 0.022(3) -0.011(2) 0.0053(18) -0.005(2)
C32A 0.026(2) 0.014(2) 0.033(3) -0.0047(17) -0.001(2) -0.0071(18)
C33A 0.0215(15) 0.021(2) 0.031(3) -0.0050(18) 0.0019(16) -0.0003(14)
C34A 0.024(2) 0.022(2) 0.036(3) -0.0120(19) 0.0091(18) -0.0048(16)
C35A 0.027(3) 0.0096(15) 0.0308(19) -0.0025(12) 0.0083(19) -0.0060(17)
C36A 0.027(3) 0.013(2) 0.0179(18) -0.0017(14) 0.003(2) 0.0016(17)
N1 0.0172(5) 0.0174(7) 0.0171(5) -0.0023(5) -0.0035(4) -0.0001(5)
O1 0.0144(4) 0.0148(5) 0.0180(4) -0.0066(4) -0.0011(3) 0.0008(4)
O2 0.0218(5) 0.0212(6) 0.0175(5) -0.0063(4) 0.0050(4) -0.0061(4)
O3 0.0462(8) 0.0162(6) 0.0200(5) 0.0019(5) -0.0055(5) -0.0026(6)
O4 0.0208(5) 0.0133(6) 0.0215(5) -0.0053(4) -0.0065(4) 0.0029(4)
O5 0.0116(4) 0.0232(6) 0.0148(4) -0.0005(4) -0.0002(3) 0.0008(4)
O6 0.0178(5) 0.0154(6) 0.0158(4) 0.0003(4) 0.0006(4) -0.0036(4)

loop_
_atom_type_symbol
_atom_type_description
_atom_type_scat_dispersion_real
_atom_type_scat_dispersion_imag
_atom_type_scat_source
C C 0.0033 0.0000 'International Tables Vol C Tables 4.2.6.8 and 6.1.1.4'
H H 0.0000 0.0000 'International Tables Vol C Tables 4.2.6.8 and 6.1.1.4'
N N 0.0061 0.0000 'International Tables Vol C Tables 4.2.6.8 and 6.1.1.4'
O O 0.0106 0.0000 'International Tables Vol C Tables 4.2.6.8 and 6.1.1.4'

loop_
_geom_angle_atom_site_label_1
_geom_angle_atom_site_label_2
_geom_angle_atom_site_label_3
_geom_angle
_geom_angle_site_symmetry_1
_geom_angle_site_symmetry_3
_geom_angle_publ_flag
N1 C1 C2 127.55(14) . . ?
N1 C1 C5 115.09(13) . . ?
C2 C1 C5 117.21(13) . . ?
O5 C2 C1 113.95(13) . . ?
O5 C2 C3 110.51(11) . . ?
C1 C2 C3 107.11(11) . . ?
O5 C2 H2 108.4 . . ?
C1 C2 H2 108.4 . . ?
C3 C2 H2 108.4 . . ?
O6 C3 C2 111.61(12) . . ?
O6 C3 C4 107.93(11) . . ?
C2 C3 C4 108.23(11) . . ?
O6 C3 H3 109.7 . . ?
C2 C3 H3 109.7 . . ?
C4 C3 H3 109.7 . . ?
O1 C4 C29 108.77(11) . . ?
O1 C4 C3 111.05(12) . . ?
C29 C4 C3 113.18(12) . . ?
O1 C4 H4 107.9 . . ?
C29 C4 H4 107.9 . . ?
C3 C4 H4 107.9 . . ?
O1 C5 C1 110.56(11) . . ?
O1 C5 C6 111.43(12) . . ?
C1 C5 C6 100.79(12) . . ?
O1 C5 H5 111.2 . . ?
C1 C5 H5 111.2 . . ?
C6 C5 H5 111.2 . . ?
O2 C6 O4 110.58(13) . . ?
O2 C6 C5 113.50(12) . . ?
O4 C6 C5 104.69(11) . . ?
O2 C6 C7 108.24(11) . . ?
O4 C6 C7 106.76(11) . . ?
C5 C6 C7 112.84(13) . . ?
O3 C7 C8 121.25(13) . . ?
O3 C7 C6 118.41(14) . . ?
C8 C7 C6 120.34(13) . . ?
C14 C8 C9 119.36(14) . . ?
C14 C8 C7 123.63(13) . . ?
C9 C8 C7 117.00(14) . . ?
C10 C9 C8 119.94(16) . . ?
C10 C9 H9 120.0 . . ?
C8 C9 H9 120.0 . . ?
C9 C10 C11 121.32(14) . . ?
C9 C10 H10 119.3 . . ?
C11 C10 H10 119.3 . . ?
C13 C11 C10 118.03(15) . . ?
C13 C11 C12 120.78(16) . . ?
C10 C11 C12 121.19(14) . . ?
C11 C12 H12A 109.5 . . ?
C11 C12 H12B 109.5 . . ?
H12A C12 H12B 109.5 . . ?
C11 C12 H12C 109.5 . . ?
H12A C12 H12C 109.5 . . ?
H12B C12 H12C 109.5 . . ?
C14 C13 C11 121.25(16) . . ?
C14 C13 H13 119.4 . . ?
C11 C13 H13 119.4 . . ?
C8 C14 C13 120.01(13) . . ?
C8 C14 H14 120.0 . . ?
C13 C14 H14 120.0 . . ?
O5 C15 C16 109.21(12) . . ?
O5 C15 H15A 109.8 . . ?
C16 C15 H15A 109.8 . . ?
O5 C15 H15B 109.8 . . ?
C16 C15 H15B 109.8 . . ?
H15A C15 H15B 108.3 . . ?
C21 C16 C17 119.48(14) . . ?
C21 C16 C15 121.24(13) . . ?
C17 C16 C15 119.28(14) . . ?
C18 C17 C16 120.47(15) . . ?
C18 C17 H17 119.8 . . ?
C16 C17 H17 119.8 . . ?
C19 C18 C17 119.78(15) . . ?
C19 C18 H18 120.1 . . ?
C17 C18 H18 120.1 . . ?
C18 C19 C20 120.24(15) . . ?
C18 C19 H19 119.9 . . ?
C20 C19 H19 119.9 . . ?
C19 C20 C21 119.81(16) . . ?
C19 C20 H20 120.1 . . ?
C21 C20 H20 120.1 . . ?
C16 C21 C20 120.22(14) . . ?
C16 C21 H21 119.9 . . ?
C20 C21 H21 119.9 . . ?
O6 C22 C23 113.31(13) . . ?
O6 C22 H22A 108.9 . . ?
C23 C22 H22A 108.9 . . ?
O6 C22 H22B 108.9 . . ?
C23 C22 H22B 108.9 . . ?
H22A C22 H22B 107.7 . . ?
C28 C23 C24 119.06(15) . . ?
C28 C23 C22 120.39(14) . . ?
C24 C23 C22 120.52(15) . . ?
C25 C24 C23 120.55(16) . . ?
C25 C24 H24 119.7 . . ?
C23 C24 H24 119.7 . . ?
C24 C25 C26 120.18(16) . . ?
C24 C25 H25 119.9 . . ?
C26 C25 H25 119.9 . . ?
C27 C26 C25 119.70(17) . . ?
C27 C26 H26 120.1 . . ?
C25 C26 H26 120.1 . . ?
C26 C27 C28 120.23(18) . . ?
C26 C27 H27 119.9 . . ?
C28 C27 H27 119.9 . . ?
C23 C28 C27 120.27(16) . . ?
C23 C28 H28 119.9 . . ?
C27 C28 H28 119.9 . . ?
O7 C29 O7A 7.8(8) . . ?
O7 C29 C4 100.6(8) . . ?
O7A C29 C4 104.7(5) . . ?
O7 C29 H29A 111.7 . . ?
O7A C29 H29A 103.9 . . ?
C4 C29 H29A 111.7 . . ?
O7 C29 H29B 111.7 . . ?
O7A C29 H29B 115.2 . . ?
C4 C29 H29B 111.7 . . ?
H29A C29 H29B 109.4 . . ?
C29 O7 C30 112.5(10) . . ?
O7 C30 C31 103.2(11) . . ?
O7 C30 H30A 111.1 . . ?
C31 C30 H30A 111.1 . . ?
O7 C30 H30B 111.1 . . ?
C31 C30 H30B 111.1 . . ?
H30A C30 H30B 109.1 . . ?
C32 C31 C36 118.6(8) . . ?
C32 C31 C30 120.1(9) . . ?
C36 C31 C30 121.3(9) . . ?
C33 C32 C31 121.2(9) . . ?
C33 C32 H32 119.4 . . ?
C31 C32 H32 119.4 . . ?
C32 C33 C34 119.7(9) . . ?
C32 C33 H33 120.2 . . ?
C34 C33 H33 120.2 . . ?
C35 C34 C33 120.3(8) . . ?
C35 C34 H34 119.8 . . ?
C33 C34 H34 119.8 . . ?
C34 C35 C36 120.2(9) . . ?
C34 C35 H35 119.9 . . ?
C36 C35 H35 119.9 . . ?
C35 C36 C31 119.5(9) . . ?
C35 C36 H36 120.3 . . ?
C31 C36 H36 120.3 . . ?
C29 O7A C30A 117.4(7) . . ?
O7A C30A C31A 106.4(6) . . ?
O7A C30A H30C 110.5 . . ?
C31A C30A H30C 110.5 . . ?
O7A C30A H30D 110.5 . . ?
C31A C30A H30D 110.5 . . ?
H30C C30A H30D 108.6 . . ?
C36A C31A C32A 119.4(5) . . ?
C36A C31A C30A 122.4(6) . . ?
C32A C31A C30A 117.6(6) . . ?
C33A C32A C31A 120.4(6) . . ?
C33A C32A H32A 119.8 . . ?
C31A C32A H32A 119.8 . . ?
C32A C33A C34A 119.0(5) . . ?
C32A C33A H33A 120.5 . . ?
C34A C33A H33A 120.5 . . ?
C35A C34A C33A 120.8(5) . . ?
C35A C34A H34A 119.6 . . ?
C33A C34A H34A 119.6 . . ?
C34A C35A C36A 119.6(5) . . ?
C34A C35A H35A 120.2 . . ?
C36A C35A H35A 120.2 . . ?
C31A C36A C35A 120.7(5) . . ?
C31A C36A H36A 119.6 . . ?
C35A C36A H36A 119.6 . . ?
C1 N1 O4 108.16(12) . . ?
C5 O1 C4 109.39(11) . . ?
C6 O2 H2A 109.5 . . ?
C6 O4 N1 109.62(11) . . ?
C2 O5 C15 110.38(11) . . ?
C3 O6 C22 114.64(12) . . ?

loop_
_geom_bond_atom_site_label_1
_geom_bond_atom_site_label_2
_geom_bond_distance
_geom_bond_site_symmetry_2
_geom_bond_publ_flag
C1 N1 1.269(2) . ?
C1 C2 1.505(2) . ?
C1 C5 1.505(2) . ?
C2 O5 1.4110(18) . ?
C2 C3 1.536(2) . ?
C2 H2 1.0000 . ?
C3 O6 1.4255(18) . ?
C3 C4 1.538(2) . ?
C3 H3 1.0000 . ?
C4 O1 1.4426(18) . ?
C4 C29 1.516(2) . ?
C4 H4 1.0000 . ?
C5 O1 1.4259(17) . ?
C5 C6 1.534(2) . ?
C5 H5 1.0000 . ?
C6 O2 1.3964(18) . ?
C6 O4 1.4446(19) . ?
C6 C7 1.552(2) . ?
C7 O3 1.219(2) . ?
C7 C8 1.484(2) . ?
C8 C14 1.391(2) . ?
C8 C9 1.405(2) . ?
C9 C10 1.383(2) . ?
C9 H9 0.9500 . ?
C10 C11 1.399(3) . ?
C10 H10 0.9500 . ?
C11 C13 1.397(2) . ?
C11 C12 1.504(2) . ?
C12 H12A 0.9800 . ?
C12 H12B 0.9800 . ?
C12 H12C 0.9800 . ?
C13 C14 1.392(2) . ?
C13 H13 0.9500 . ?
C14 H14 0.9500 . ?
C15 O5 1.4347(17) . ?
C15 C16 1.503(2) . ?
C15 H15A 0.9900 . ?
C15 H15B 0.9900 . ?
C16 C21 1.393(2) . ?
C16 C17 1.394(2) . ?
C17 C18 1.393(2) . ?
C17 H17 0.9500 . ?
C18 C19 1.389(3) . ?
C18 H18 0.9500 . ?
C19 C20 1.392(2) . ?
C19 H19 0.9500 . ?
C20 C21 1.397(2) . ?
C20 H20 0.9500 . ?
C21 H21 0.9500 . ?
C22 O6 1.4457(18) . ?
C22 C23 1.510(2) . ?
C22 H22A 0.9900 . ?
C22 H22B 0.9900 . ?
C23 C28 1.393(2) . ?
C23 C24 1.395(2) . ?
C24 C25 1.387(3) . ?
C24 H24 0.9500 . ?
C25 C26 1.390(3) . ?
C25 H25 0.9500 . ?
C26 C27 1.386(3) . ?
C26 H26 0.9500 . ?
C27 C28 1.396(3) . ?
C27 H27 0.9500 . ?
C28 H28 0.9500 . ?
C29 O7 1.417(7) . ?
C29 O7A 1.421(4) . ?
C29 H29A 0.9900 . ?
C29 H29B 0.9900 . ?
O7 C30 1.430(12) . ?
C30 C31 1.501(10) . ?
C30 H30A 0.9900 . ?
C30 H30B 0.9900 . ?
C31 C32 1.392(11) . ?
C31 C36 1.402(10) . ?
C32 C33 1.373(15) . ?
C32 H32 0.9500 . ?
C33 C34 1.388(12) . ?
C33 H33 0.9500 . ?
C34 C35 1.374(13) . ?
C34 H34 0.9500 . ?
C35 C36 1.398(15) . ?
C35 H35 0.9500 . ?
C36 H36 0.9500 . ?
O7A C30A 1.424(8) . ?
C30A C31A 1.513(6) . ?
C30A H30C 0.9900 . ?
C30A H30D 0.9900 . ?
C31A C36A 1.370(7) . ?
C31A C32A 1.414(7) . ?
C32A C33A 1.394(9) . ?
C32A H32A 0.9500 . ?
C33A C34A 1.396(8) . ?
C33A H33A 0.9500 . ?
C34A C35A 1.388(7) . ?
C34A H34A 0.9500 . ?
C35A C36A 1.401(9) . ?
C35A H35A 0.9500 . ?
C36A H36A 0.9500 . ?
N1 O4 1.4457(16) . ?
O2 H2A 0.8400 . ?
